data_4104630
loop_
_publ_author_name
'David Gau'
'Tsuyoshi Kato'
'Nathalie Saffon-Merceron'
'Fernando P. Coss\'io'
'Antoine Baceiredo'

_publ_section_title
;
 Stable Phosphonium Sila-ylide with Reactivity as a Sila-Wittig Reagent
;
_journal_name_full 'Journal of the American Chemical Society'
_journal_page_first 8762
_journal_page_last 8763
_journal_paper_doi 10.1021/ja903540b
_journal_volume 131
_journal_year 2009
_chemical_formula_sum 'C43 H60 N3 O P Si'
_chemical_formula_weight 694.00
_chemical_name_systematic
; 
 ? 
;
_space_group_IT_number 14
_symmetry_cell_setting monoclinic
_symmetry_space_group_name_Hall '-P 2ybc'
_symmetry_space_group_name_H-M 'P 1 21/c 1'
_atom_sites_solution_hydrogens geom
_atom_sites_solution_primary direct
_atom_sites_solution_secondary difmap
_audit_creation_method SHELXL-97
_cell_angle_alpha 90.00
_cell_angle_beta 98.605(4)
_cell_angle_gamma 90.00
_cell_formula_units_Z 4
_cell_length_a 11.4815(7)
_cell_length_b 19.0392(12)
_cell_length_c 18.8348(12)
_cell_measurement_reflns_used 3870
_cell_measurement_temperature 193(2)
_cell_measurement_theta_max 18.07
_cell_measurement_theta_min 2.19
_cell_volume 4070.9(4)
_computing_cell_refinement 'Bruker SMART'
_computing_data_collection 'Bruker SMART'
_computing_data_reduction 'Bruker SAINT'
_computing_molecular_graphics 'Bruker SHELXTL'
_computing_publication_material 'Bruker SHELXTL'
_computing_structure_refinement 'SHELXL-97 (Sheldrick, 1997)'
_computing_structure_solution 'SHELXS-97 (Sheldrick, 1990)'
_diffrn_ambient_temperature 193(2)
_diffrn_measured_fraction_theta_full 0.985
_diffrn_measured_fraction_theta_max 0.985
_diffrn_measurement_device_type 'CCD area detector'
_diffrn_measurement_method 'phi and omega scans'
_diffrn_radiation_monochromator graphite
_diffrn_radiation_source 'fine-focus sealed tube'
_diffrn_radiation_type MoK\a
_diffrn_radiation_wavelength 0.71073
_diffrn_reflns_av_R_equivalents 0.2070
_diffrn_reflns_av_sigmaI/netI 0.1678
_diffrn_reflns_limit_h_max 12
_diffrn_reflns_limit_h_min -11
_diffrn_reflns_limit_k_max 21
_diffrn_reflns_limit_k_min -21
_diffrn_reflns_limit_l_max 20
_diffrn_reflns_limit_l_min -20
_diffrn_reflns_number 49686
_diffrn_reflns_theta_full 23.26
_diffrn_reflns_theta_max 23.26
_diffrn_reflns_theta_min 5.11
_exptl_absorpt_coefficient_mu 0.132
_exptl_absorpt_correction_T_max 0.9869
_exptl_absorpt_correction_T_min 0.9741
_exptl_absorpt_correction_type multi-scan
_exptl_absorpt_process_details 'SADABS (Bruker-AXS)'
_exptl_crystal_colour orange
_exptl_crystal_density_diffrn 1.132
_exptl_crystal_description plate
_exptl_crystal_F_000 1504
_exptl_crystal_size_max 0.20
_exptl_crystal_size_mid 0.15
_exptl_crystal_size_min 0.10
_refine_diff_density_max 0.304
_refine_diff_density_min -0.322
_refine_diff_density_rms 0.051
_refine_ls_extinction_method none
_refine_ls_goodness_of_fit_ref 0.925
_refine_ls_hydrogen_treatment constr
_refine_ls_matrix_type full
_refine_ls_number_parameters 453
_refine_ls_number_reflns 5754
_refine_ls_number_restraints 0
_refine_ls_restrained_S_all 0.925
_refine_ls_R_factor_all 0.1625
_refine_ls_R_factor_gt 0.0565
_refine_ls_shift/su_max 0.000
_refine_ls_shift/su_mean 0.000
_refine_ls_structure_factor_coef Fsqd
_refine_ls_weighting_details 'calc w=1/[\s^2^(Fo^2^)+(0.0572P)^2^+0.0000P] where P=(Fo^2^+2Fc^2^)/3'
_refine_ls_weighting_scheme calc
_refine_ls_wR_factor_gt 0.1081
_refine_ls_wR_factor_ref 0.1433
_reflns_number_gt 2681
_reflns_number_total 5754
_reflns_threshold_expression >2sigma(I)
_cod_data_source_file ja903540b_si_002.cif
_cod_data_source_block 5
_cod_database_code 4104630

loop_
_symmetry_equiv_pos_as_xyz
'x, y, z'
'-x, y+1/2, -z+1/2'
'-x, -y, -z'
'x, -y-1/2, z-1/2'

loop_
_atom_site_label
_atom_site_type_symbol
_atom_site_fract_x
_atom_site_fract_y
_atom_site_fract_z
_atom_site_U_iso_or_equiv
_atom_site_adp_type
_atom_site_occupancy
_atom_site_symmetry_multiplicity
_atom_site_calc_flag
_atom_site_refinement_flags
P1 P 0.19699(10) 0.30578(6) 0.15086(6) 0.0330(3) Uani 1 1 d .
Si1 Si 0.13205(10) 0.33150(6) 0.29364(6) 0.0323(4) Uani 1 1 d .
N1 N 0.1196(3) 0.42094(17) 0.26272(18) 0.0320(9) Uani 1 1 d .
N2 N 0.3010(3) 0.24857(17) 0.14612(18) 0.0344(9) Uani 1 1 d .
N3 N 0.1256(3) 0.28949(18) 0.07062(17) 0.0356(9) Uani 1 1 d .
O1 O 0.1237(2) 0.28951(13) 0.21161(13) 0.0293(7) Uani 1 1 d .
C1 C 0.2278(4) 0.3938(2) 0.1621(2) 0.0345(11) Uani 1 1 d .
C2 C 0.1777(4) 0.4379(2) 0.2064(2) 0.0353(12) Uani 1 1 d .
C3 C 0.2075(4) 0.5126(2) 0.1865(3) 0.0449(13) Uani 1 1 d .
H3 H 0.1550 0.5504 0.2006 0.054 Uiso 1 1 calc R
C4 C 0.3418(4) 0.5210(3) 0.2143(3) 0.0633(15) Uani 1 1 d .
H4A H 0.3672 0.5703 0.2102 0.076 Uiso 1 1 calc R
H4B H 0.3607 0.5059 0.2650 0.076 Uiso 1 1 calc R
C5 C 0.4006(4) 0.4730(3) 0.1652(3) 0.0584(15) Uani 1 1 d .
H5A H 0.4485 0.4363 0.1931 0.070 Uiso 1 1 calc R
H5B H 0.4515 0.5001 0.1371 0.070 Uiso 1 1 calc R
C6 C 0.2943(4) 0.4401(2) 0.1154(2) 0.0455(13) Uani 1 1 d .
H6 H 0.3126 0.4181 0.0701 0.055 Uiso 1 1 calc R
C7 C 0.2101(4) 0.5042(2) 0.1056(3) 0.0542(14) Uani 1 1 d .
H7A H 0.2446 0.5453 0.0842 0.065 Uiso 1 1 calc R
H7B H 0.1319 0.4927 0.0782 0.065 Uiso 1 1 calc R
C8 C 0.2966(4) 0.2196(2) 0.0730(2) 0.0436(13) Uani 1 1 d .
H8A H 0.3217 0.1699 0.0749 0.052 Uiso 1 1 calc R
H8B H 0.3484 0.2467 0.0455 0.052 Uiso 1 1 calc R
C9 C 0.1676(3) 0.2264(2) 0.0387(2) 0.0390(12) Uani 1 1 d .
H9A H 0.1611 0.2314 -0.0141 0.047 Uiso 1 1 calc R
H9B H 0.1219 0.1848 0.0496 0.047 Uiso 1 1 calc R
C10 C 0.4096(3) 0.2441(2) 0.1995(2) 0.0407(12) Uani 1 1 d .
H10 H 0.3969 0.2727 0.2423 0.049 Uiso 1 1 calc R
C11 C 0.5158(4) 0.2750(3) 0.1696(3) 0.0649(16) Uani 1 1 d .
H11A H 0.5342 0.2456 0.1301 0.097 Uiso 1 1 calc R
H11B H 0.5839 0.2766 0.2077 0.097 Uiso 1 1 calc R
H11C H 0.4969 0.3227 0.1518 0.097 Uiso 1 1 calc R
C12 C 0.4333(4) 0.1686(2) 0.2243(3) 0.0587(15) Uani 1 1 d .
H12A H 0.3624 0.1490 0.2400 0.088 Uiso 1 1 calc R
H12B H 0.4984 0.1677 0.2645 0.088 Uiso 1 1 calc R
H12C H 0.4544 0.1405 0.1845 0.088 Uiso 1 1 calc R
C13 C 0.0050(4) 0.3172(2) 0.0499(2) 0.0405(12) Uani 1 1 d .
H13 H -0.0038 0.3589 0.0810 0.049 Uiso 1 1 calc R
C14 C -0.0882(4) 0.2637(3) 0.0629(2) 0.0566(15) Uani 1 1 d .
H14A H -0.0827 0.2225 0.0324 0.085 Uiso 1 1 calc R
H14B H -0.1666 0.2848 0.0510 0.085 Uiso 1 1 calc R
H14C H -0.0754 0.2495 0.1134 0.085 Uiso 1 1 calc R
C15 C -0.0127(4) 0.3423(3) -0.0277(2) 0.0591(15) Uani 1 1 d .
H15A H 0.0478 0.3770 -0.0340 0.089 Uiso 1 1 calc R
H15B H -0.0908 0.3637 -0.0394 0.089 Uiso 1 1 calc R
H15C H -0.0066 0.3022 -0.0596 0.089 Uiso 1 1 calc R
C16 C 0.0410(4) 0.4723(2) 0.2869(2) 0.0368(12) Uani 1 1 d .
C17 C -0.0755(4) 0.4769(2) 0.2521(2) 0.0378(12) Uani 1 1 d .
C18 C -0.1511(4) 0.5249(3) 0.2772(3) 0.0528(14) Uani 1 1 d .
H18 H -0.2300 0.5285 0.2536 0.063 Uiso 1 1 calc R
C19 C -0.1142(5) 0.5672(3) 0.3355(3) 0.0708(17) Uani 1 1 d .
H19 H -0.1674 0.5992 0.3523 0.085 Uiso 1 1 calc R
C20 C 0.0014(4) 0.5626(3) 0.3693(3) 0.0609(15) Uani 1 1 d .
H20 H 0.0272 0.5927 0.4088 0.073 Uiso 1 1 calc R
C21 C 0.0800(4) 0.5154(2) 0.3471(2) 0.0445(13) Uani 1 1 d .
C22 C -0.1222(4) 0.4317(2) 0.1877(2) 0.0382(12) Uani 1 1 d .
H22 H -0.0638 0.3932 0.1850 0.046 Uiso 1 1 calc R
C23 C -0.2411(4) 0.3967(2) 0.1947(2) 0.0526(14) Uani 1 1 d .
H23A H -0.2366 0.3750 0.2422 0.079 Uiso 1 1 calc R
H23B H -0.2589 0.3607 0.1575 0.079 Uiso 1 1 calc R
H23C H -0.3035 0.4323 0.1889 0.079 Uiso 1 1 calc R
C24 C -0.1326(4) 0.4731(2) 0.1172(2) 0.0502(13) Uani 1 1 d .
H24A H -0.1954 0.5082 0.1159 0.075 Uiso 1 1 calc R
H24B H -0.1512 0.4409 0.0766 0.075 Uiso 1 1 calc R
H24C H -0.0577 0.4969 0.1141 0.075 Uiso 1 1 calc R
C25 C 0.2061(4) 0.5126(2) 0.3872(3) 0.0496(13) Uani 1 1 d .
H25 H 0.2523 0.4793 0.3612 0.060 Uiso 1 1 calc R
C26 C 0.2653(4) 0.5857(3) 0.3881(3) 0.0734(17) Uani 1 1 d .
H26A H 0.2622 0.6028 0.3388 0.110 Uiso 1 1 calc R
H26B H 0.3476 0.5820 0.4108 0.110 Uiso 1 1 calc R
H26C H 0.2235 0.6187 0.4154 0.110 Uiso 1 1 calc R
C27 C 0.2087(4) 0.4858(3) 0.4636(3) 0.0706(17) Uani 1 1 d .
H27A H 0.1591 0.5159 0.4889 0.106 Uiso 1 1 calc R
H27B H 0.2898 0.4868 0.4888 0.106 Uiso 1 1 calc R
H27C H 0.1788 0.4375 0.4623 0.106 Uiso 1 1 calc R
C28 C -0.0145(3) 0.3059(2) 0.3173(2) 0.0320(11) Uani 1 1 d .
C29 C -0.0654(4) 0.3403(2) 0.3706(2) 0.0436(12) Uani 1 1 d .
H29 H -0.0227 0.3772 0.3967 0.052 Uiso 1 1 calc R
C30 C -0.1748(4) 0.3229(3) 0.3868(2) 0.0498(13) Uani 1 1 d .
H30 H -0.2077 0.3494 0.4217 0.060 Uiso 1 1 calc R
C31 C -0.2375(4) 0.2669(3) 0.3525(3) 0.0529(14) Uani 1 1 d .
H31 H -0.3123 0.2541 0.3643 0.063 Uiso 1 1 calc R
C32 C -0.1886(4) 0.2307(3) 0.3013(3) 0.0475(13) Uani 1 1 d .
H32 H -0.2299 0.1920 0.2778 0.057 Uiso 1 1 calc R
C33 C -0.0808(4) 0.2493(2) 0.2831(2) 0.0396(12) Uani 1 1 d .
H33 H -0.0502 0.2236 0.2468 0.047 Uiso 1 1 calc R
C34 C 0.2682(3) 0.3259(2) 0.3499(2) 0.0359(11) Uani 1 1 d .
H34 H 0.3027 0.3711 0.3581 0.043 Uiso 1 1 calc R
C35 C 0.3432(4) 0.2723(2) 0.3875(2) 0.0346(11) Uani 1 1 d .
C36 C 0.3132(4) 0.1997(3) 0.3878(2) 0.0393(12) Uani 1 1 d .
C37 C 0.3881(4) 0.1503(2) 0.4248(2) 0.0458(13) Uani 1 1 d .
H37 H 0.3640 0.1025 0.4240 0.055 Uiso 1 1 calc R
C38 C 0.4969(4) 0.1683(3) 0.4629(2) 0.0456(13) Uani 1 1 d .
C39 C 0.5282(4) 0.2383(3) 0.4618(2) 0.0468(13) Uani 1 1 d .
H39 H 0.6028 0.2519 0.4869 0.056 Uiso 1 1 calc R
C40 C 0.4565(4) 0.2898(3) 0.4259(2) 0.0399(12) Uani 1 1 d .
C41 C 0.1961(4) 0.1759(2) 0.3464(2) 0.0473(13) Uani 1 1 d .
H41A H 0.1318 0.2008 0.3644 0.071 Uiso 1 1 calc R
H41B H 0.1870 0.1252 0.3529 0.071 Uiso 1 1 calc R
H41C H 0.1940 0.1863 0.2953 0.071 Uiso 1 1 calc R
C42 C 0.5759(4) 0.1132(3) 0.5037(3) 0.0654(16) Uani 1 1 d .
H42A H 0.5584 0.1097 0.5529 0.098 Uiso 1 1 calc R
H42B H 0.6586 0.1266 0.5048 0.098 Uiso 1 1 calc R
H42C H 0.5618 0.0676 0.4797 0.098 Uiso 1 1 calc R
C43 C 0.4980(4) 0.3647(3) 0.4276(3) 0.0588(15) Uani 1 1 d .
H43A H 0.5755 0.3682 0.4574 0.088 Uiso 1 1 calc R
H43B H 0.4417 0.3946 0.4478 0.088 Uiso 1 1 calc R
H43C H 0.5040 0.3803 0.3786 0.088 Uiso 1 1 calc R

loop_
_atom_site_aniso_label
_atom_site_aniso_U_11
_atom_site_aniso_U_22
_atom_site_aniso_U_33
_atom_site_aniso_U_23
_atom_site_aniso_U_13
_atom_site_aniso_U_12
P1 0.0242(7) 0.0386(8) 0.0344(7) 0.0011(6) -0.0012(5) 0.0010(6)
Si1 0.0247(7) 0.0371(8) 0.0330(8) -0.0008(6) -0.0019(6) 0.0008(6)
N1 0.026(2) 0.034(2) 0.034(2) -0.0050(19) -0.0030(18) 0.0027(18)
N2 0.021(2) 0.044(2) 0.037(2) -0.0038(19) -0.0008(17) 0.0077(17)
N3 0.033(2) 0.042(2) 0.029(2) -0.0044(18) -0.0031(17) 0.0075(19)
O1 0.0251(16) 0.0379(18) 0.0244(16) -0.0009(14) 0.0025(13) 0.0017(13)
C1 0.030(3) 0.040(3) 0.033(3) 0.001(2) 0.003(2) -0.002(2)
C2 0.022(3) 0.044(3) 0.036(3) 0.000(3) -0.008(2) -0.007(2)
C3 0.037(3) 0.035(3) 0.061(4) 0.001(3) 0.006(3) -0.003(2)
C4 0.048(4) 0.053(4) 0.088(4) -0.009(3) 0.006(3) -0.021(3)
C5 0.039(3) 0.061(4) 0.075(4) 0.000(3) 0.009(3) -0.010(3)
C6 0.035(3) 0.054(3) 0.047(3) 0.005(3) 0.004(2) -0.002(3)
C7 0.044(3) 0.047(3) 0.071(4) 0.026(3) 0.008(3) -0.005(3)
C8 0.034(3) 0.057(3) 0.040(3) -0.005(3) 0.007(2) 0.010(2)
C9 0.032(3) 0.046(3) 0.037(3) -0.003(2) 0.003(2) 0.003(2)
C10 0.023(3) 0.049(3) 0.047(3) -0.003(3) -0.003(2) 0.002(2)
C11 0.026(3) 0.087(4) 0.076(4) 0.010(3) -0.009(3) -0.005(3)
C12 0.048(3) 0.061(4) 0.065(4) 0.013(3) 0.004(3) 0.018(3)
C13 0.033(3) 0.051(3) 0.036(3) -0.002(2) -0.001(2) 0.005(2)
C14 0.036(3) 0.083(4) 0.048(3) -0.002(3) -0.004(2) 0.000(3)
C15 0.059(4) 0.067(4) 0.046(3) 0.006(3) -0.009(3) 0.011(3)
C16 0.037(3) 0.033(3) 0.039(3) -0.005(2) 0.002(2) 0.002(2)
C17 0.030(3) 0.040(3) 0.042(3) 0.001(2) 0.001(2) 0.007(2)
C18 0.040(3) 0.062(4) 0.053(3) -0.016(3) -0.007(3) 0.012(3)
C19 0.058(4) 0.075(4) 0.077(4) -0.028(4) -0.001(3) 0.028(3)
C20 0.051(4) 0.064(4) 0.061(4) -0.029(3) -0.011(3) 0.012(3)
C21 0.039(3) 0.051(3) 0.040(3) -0.007(3) -0.006(3) 0.008(3)
C22 0.029(3) 0.043(3) 0.039(3) -0.004(2) -0.005(2) 0.004(2)
C23 0.032(3) 0.061(4) 0.061(4) 0.007(3) -0.004(2) 0.003(3)
C24 0.050(3) 0.051(3) 0.047(3) 0.005(3) -0.002(3) 0.002(3)
C25 0.044(3) 0.049(3) 0.050(3) -0.014(3) -0.012(3) 0.000(3)
C26 0.067(4) 0.063(4) 0.081(4) -0.014(3) -0.017(3) -0.009(3)
C27 0.068(4) 0.083(4) 0.055(4) -0.006(3) -0.010(3) 0.004(3)
C28 0.025(3) 0.044(3) 0.025(3) 0.003(2) -0.003(2) 0.000(2)
C29 0.040(3) 0.055(3) 0.035(3) 0.000(3) 0.002(2) -0.002(3)
C30 0.041(3) 0.067(4) 0.041(3) 0.004(3) 0.006(3) 0.010(3)
C31 0.028(3) 0.085(4) 0.046(3) 0.019(3) 0.008(3) -0.002(3)
C32 0.026(3) 0.062(4) 0.053(3) 0.004(3) 0.002(3) -0.008(3)
C33 0.031(3) 0.053(3) 0.034(3) 0.002(3) 0.000(2) 0.001(2)
C34 0.027(3) 0.037(3) 0.040(3) -0.001(2) -0.008(2) 0.003(2)
C35 0.025(3) 0.049(3) 0.029(3) -0.003(2) 0.001(2) -0.001(2)
C36 0.031(3) 0.049(3) 0.036(3) -0.002(3) 0.000(2) 0.003(3)
C37 0.039(3) 0.050(3) 0.047(3) 0.002(3) 0.002(3) 0.012(3)
C38 0.032(3) 0.065(4) 0.039(3) 0.003(3) 0.004(2) 0.016(3)
C39 0.024(3) 0.079(4) 0.036(3) 0.000(3) -0.003(2) 0.009(3)
C40 0.025(3) 0.058(4) 0.036(3) -0.003(3) 0.003(2) -0.004(3)
C41 0.040(3) 0.038(3) 0.058(3) 0.004(3) -0.011(2) -0.001(2)
C42 0.054(3) 0.085(4) 0.053(3) 0.001(3) -0.008(3) 0.032(3)
C43 0.026(3) 0.081(4) 0.063(4) -0.001(3) -0.012(2) -0.012(3)

loop_
_atom_type_symbol
_atom_type_description
_atom_type_scat_dispersion_real
_atom_type_scat_dispersion_imag
_atom_type_scat_source
C C 0.0033 0.0016 'International Tables Vol C Tables 4.2.6.8 and 6.1.1.4'
H H 0.0000 0.0000 'International Tables Vol C Tables 4.2.6.8 and 6.1.1.4'
N N 0.0061 0.0033 'International Tables Vol C Tables 4.2.6.8 and 6.1.1.4'
O O 0.0106 0.0060 'International Tables Vol C Tables 4.2.6.8 and 6.1.1.4'
Si Si 0.0817 0.0704 'International Tables Vol C Tables 4.2.6.8 and 6.1.1.4'
P P 0.1023 0.0942 'International Tables Vol C Tables 4.2.6.8 and 6.1.1.4'

loop_
_geom_angle_atom_site_label_1
_geom_angle_atom_site_label_2
_geom_angle_atom_site_label_3
_geom_angle
O1 P1 N2 112.98(17)
O1 P1 N3 113.07(16)
N2 P1 N3 95.31(18)
O1 P1 C1 103.21(18)
N2 P1 C1 121.28(19)
N3 P1 C1 111.32(19)
O1 Si1 C34 115.86(16)
O1 Si1 N1 99.06(15)
C34 Si1 N1 105.87(18)
O1 Si1 C28 99.26(17)
C34 Si1 C28 126.32(19)
N1 Si1 C28 107.09(18)
C2 N1 C16 118.7(3)
C2 N1 Si1 116.7(3)
C16 N1 Si1 124.1(3)
C8 N2 C10 121.3(3)
C8 N2 P1 112.2(3)
C10 N2 P1 123.4(3)
C9 N3 C13 122.7(3)
C9 N3 P1 112.7(3)
C13 N3 P1 119.7(3)
P1 O1 Si1 127.14(16)
C2 C1 C6 106.8(4)
C2 C1 P1 125.1(3)
C6 C1 P1 127.1(3)
C1 C2 N1 128.5(4)
C1 C2 C3 107.0(4)
N1 C2 C3 124.3(4)
C2 C3 C7 100.7(4)
C2 C3 C4 105.0(4)
C7 C3 C4 100.3(4)
C5 C4 C3 103.8(4)
C4 C5 C6 103.1(4)
C1 C6 C7 99.6(3)
C1 C6 C5 107.4(4)
C7 C6 C5 100.1(4)
C3 C7 C6 93.9(4)
N2 C8 C9 105.0(3)
N3 C9 C8 104.7(3)
N2 C10 C12 110.8(4)
N2 C10 C11 111.2(4)
C12 C10 C11 111.1(4)
N3 C13 C15 110.5(4)
N3 C13 C14 111.8(4)
C15 C13 C14 111.5(4)
C17 C16 C21 120.2(4)
C17 C16 N1 119.4(4)
C21 C16 N1 120.4(4)
C18 C17 C16 118.9(4)
C18 C17 C22 118.7(4)
C16 C17 C22 122.4(4)
C19 C18 C17 121.5(4)
C18 C19 C20 119.3(5)
C21 C20 C19 121.7(5)
C20 C21 C16 118.4(4)
C20 C21 C25 119.1(4)
C16 C21 C25 122.5(4)
C17 C22 C24 111.9(4)
C17 C22 C23 112.8(4)
C24 C22 C23 109.9(3)
C27 C25 C21 111.1(4)
C27 C25 C26 110.1(4)
C21 C25 C26 110.9(4)
C29 C28 C33 115.4(4)
C29 C28 Si1 122.4(3)
C33 C28 Si1 122.1(3)
C30 C29 C28 122.7(4)
C29 C30 C31 120.5(5)
C32 C31 C30 118.3(4)
C31 C32 C33 121.5(5)
C32 C33 C28 121.6(4)
C35 C34 Si1 138.4(3)
C36 C35 C40 115.3(4)
C36 C35 C34 123.9(4)
C40 C35 C34 120.8(4)
C37 C36 C35 121.8(4)
C37 C36 C41 119.3(4)
C35 C36 C41 119.0(4)
C38 C37 C36 122.3(4)
C39 C38 C37 116.6(4)
C39 C38 C42 122.5(4)
C37 C38 C42 121.0(5)
C38 C39 C40 123.4(4)
C39 C40 C35 120.7(4)
C39 C40 C43 119.7(4)
C35 C40 C43 119.6(4)

loop_
_geom_bond_atom_site_label_1
_geom_bond_atom_site_label_2
_geom_bond_distance
P1 O1 1.549(3)
P1 N2 1.629(3)
P1 N3 1.637(3)
P1 C1 1.719(4)
Si1 O1 1.729(3)
Si1 C34 1.755(4)
Si1 N1 1.798(3)
Si1 C28 1.869(4)
N1 C2 1.373(5)
N1 C16 1.449(5)
N2 C8 1.477(5)
N2 C10 1.483(5)
N3 C9 1.458(5)
N3 C13 1.479(5)
C1 C2 1.371(5)
C1 C6 1.528(5)
C2 C3 1.522(6)
C3 C7 1.536(6)
C3 C4 1.561(6)
C4 C5 1.528(6)
C5 C6 1.556(6)
C6 C7 1.550(6)
C8 C9 1.529(5)
C10 C12 1.524(6)
C10 C11 1.535(5)
C13 C15 1.522(5)
C13 C14 1.523(6)
C16 C17 1.402(5)
C16 C21 1.417(5)
C17 C18 1.390(6)
C17 C22 1.518(5)
C18 C19 1.376(6)
C19 C20 1.386(6)
C20 C21 1.382(6)
C21 C25 1.530(6)
C22 C24 1.534(5)
C22 C23 1.543(5)
C25 C27 1.523(6)
C25 C26 1.548(6)
C28 C29 1.399(5)
C28 C33 1.416(5)
C29 C30 1.377(6)
C30 C31 1.391(6)
C31 C32 1.373(6)
C32 C33 1.379(5)
C34 C35 1.450(5)
C35 C36 1.424(6)
C35 C40 1.430(5)
C36 C37 1.390(5)
C36 C41 1.518(5)
C37 C38 1.387(6)
C38 C39 1.381(6)
C38 C42 1.519(6)
C39 C40 1.390(6)
C40 C43 1.504(6)
